data_2212799
loop_
_publ_author_name
'R\"ais\"anen, Minna T.'
'Klinga, Martti'
'Leskel\"a, Markku'
'Repo, Timo'

_publ_section_title
;
 2-Carboxyquinolinium chloride monohydrate
;
_journal_coeditor_code BT2298
_journal_issue 4
_journal_name_full 'Acta Crystallographica Section E'
_journal_page_first o1926
_journal_page_last o1927
_journal_paper_doi 10.1107/S1600536807013062
_journal_volume 63
_journal_year 2007
_chemical_formula_iupac 'C10 H8 N O2 +, Cl -, H2 O'
_chemical_formula_moiety 'C10 H8 N O2 +, Cl -, H2 O'
_chemical_formula_sum 'C10 H10 Cl N O3'
_chemical_formula_weight 227.64
_chemical_name_systematic
;
2-Carboxyquinolinium chloride monohydrate
;
_space_group_IT_number 2
_symmetry_cell_setting triclinic
_symmetry_space_group_name_Hall '-P 1'
_symmetry_space_group_name_H-M 'P -1'
_atom_sites_solution_hydrogens geom
_atom_sites_solution_primary direct
_atom_sites_solution_secondary difmap
_audit_creation_method SHELXL-97
_cell_angle_alpha 106.33(3)
_cell_angle_beta 105.68(3)
_cell_angle_gamma 109.41(3)
_cell_formula_units_Z 2
_cell_length_a 8.120(2)
_cell_length_b 8.470(2)
_cell_length_c 9.165(2)
_cell_measurement_reflns_used 7191
_cell_measurement_temperature 173(2)
_cell_measurement_theta_max 27.48
_cell_measurement_theta_min 3.95
_cell_volume 522.4(3)
_computing_cell_refinement 'DIRAX (Duisenberg, 1992)'
_computing_data_collection 'COLLECT (Nonius, 2002)'
_computing_data_reduction 'EVALCCD (Duisenberg <i>et al.</i>,  2003)'
_computing_molecular_graphics 'SHELXTL (Sheldrick, 1997b)'
_computing_publication_material SHELXTL
_computing_structure_refinement 'SHELXL97 (Sheldrick, 1997a)'
_computing_structure_solution 'SHELXS97 (Sheldrick, 1997a)'
_diffrn_ambient_temperature 173(2)
_diffrn_measured_fraction_theta_full 0.994
_diffrn_measured_fraction_theta_max 0.994
_diffrn_measurement_device_type 'Nonius KappaCCD'
_diffrn_measurement_method '\w and \f'
_diffrn_radiation_monochromator graphite
_diffrn_radiation_source 'fine-focus sealed tube'
_diffrn_radiation_type MoK\a
_diffrn_radiation_wavelength 0.71073
_diffrn_reflns_av_R_equivalents 0.0427
_diffrn_reflns_av_sigmaI/netI 0.0551
_diffrn_reflns_limit_h_max 10
_diffrn_reflns_limit_h_min -10
_diffrn_reflns_limit_k_max 10
_diffrn_reflns_limit_k_min -10
_diffrn_reflns_limit_l_max 11
_diffrn_reflns_limit_l_min -11
_diffrn_reflns_number 7192
_diffrn_reflns_theta_full 25.00
_diffrn_reflns_theta_max 27.48
_diffrn_reflns_theta_min 3.01
_exptl_absorpt_coefficient_mu 0.351
_exptl_absorpt_correction_T_max 0.9827
_exptl_absorpt_correction_T_min 0.9174
_exptl_absorpt_correction_type multi-scan
_exptl_absorpt_process_details '(SADABS; Sheldrick, 1996)'
_exptl_crystal_colour colourless
_exptl_crystal_density_diffrn 1.447
_exptl_crystal_density_method 'not measured'
_exptl_crystal_description block
_exptl_crystal_F_000 236
_exptl_crystal_size_max 0.25
_exptl_crystal_size_mid 0.20
_exptl_crystal_size_min 0.05
_refine_diff_density_max 0.347
_refine_diff_density_min -0.257
_refine_ls_extinction_method none
_refine_ls_goodness_of_fit_ref 0.993
_refine_ls_hydrogen_treatment mixed
_refine_ls_matrix_type full
_refine_ls_number_parameters 145
_refine_ls_number_reflns 2382
_refine_ls_number_restraints 0
_refine_ls_restrained_S_all 0.993
_refine_ls_R_factor_all 0.0695
_refine_ls_R_factor_gt 0.0402
_refine_ls_shift/su_max 0.000
_refine_ls_shift/su_mean 0.000
_refine_ls_structure_factor_coef Fsqd
_refine_ls_weighting_details 'calc w=1/[\s^2^(Fo^2^)+(0.0428P)^2^+0.0555P] where P=(Fo^2^+2Fc^2^)/3'
_refine_ls_weighting_scheme calc
_refine_ls_wR_factor_gt 0.0849
_refine_ls_wR_factor_ref 0.0945
_reflns_number_gt 1717
_reflns_number_total 2382
_reflns_threshold_expression I>2\s(I)
_cod_data_source_file bt2298.cif
_cod_data_source_block I
_cod_original_cell_volume 522.5(2)
_cod_database_code 2212799
_cod_database_fobs_code 2212799

loop_
_symmetry_equiv_pos_as_xyz
'x, y, z'
'-x, -y, -z'

loop_
_atom_site_type_symbol
_atom_site_label
_atom_site_fract_x
_atom_site_fract_y
_atom_site_fract_z
_atom_site_U_iso_or_equiv
_atom_site_adp_type
_atom_site_calc_flag
_atom_site_refinement_flags
_atom_site_occupancy
Cl Cl1 0.29104(6) 0.59859(6) 0.33730(6) 0.03654(16) Uani d . 1
O O1 0.07401(18) 0.24083(17) 0.66603(15) 0.0362(3) Uani d . 1
H H1 0.1647 0.3124 0.6541 0.054 Uiso calc R 1
N N1 -0.04389(19) 0.24014(19) 1.00984(17) 0.0270(3) Uani d . 1
H H1A 0.0393 0.3533 1.0793 0.032 Uiso calc R 1
C C1 -0.0549(2) 0.1816(2) 0.8547(2) 0.0278(4) Uani d . 1
O O2 0.18510(18) 0.47290(17) 0.91777(16) 0.0372(3) Uani d . 1
C C2 -0.1839(2) 0.0022(2) 0.7393(2) 0.0334(4) Uani d . 1
H H2A -0.1926 -0.0399 0.6286 0.040 Uiso calc R 1
O O3 0.3316(2) 0.4383(2) 0.6038(2) 0.0476(4) Uani d . 1
H H1W 0.314(3) 0.477(3) 0.533(3) 0.056(8) Uiso d . 1
H H2W 0.434(4) 0.414(3) 0.621(3) 0.069(8) Uiso d . 1
C C3 -0.2974(3) -0.1114(3) 0.7901(2) 0.0351(4) Uani d . 1
H H3A -0.3856 -0.2332 0.7129 0.042 Uiso calc R 1
C C4 -0.4002(2) -0.1641(3) 1.0121(2) 0.0347(4) Uani d . 1
H H4A -0.4872 -0.2881 0.9401 0.042 Uiso calc R 1
C C5 -0.3855(3) -0.0949(3) 1.1710(3) 0.0385(5) Uani d . 1
H H5A -0.4627 -0.1712 1.2086 0.046 Uiso calc R 1
C C6 -0.2559(2) 0.0906(3) 1.2816(2) 0.0370(5) Uani d . 1
H H6A -0.2481 0.1364 1.3918 0.044 Uiso calc R 1
C C7 -0.1426(2) 0.2034(3) 1.2309(2) 0.0324(4) Uani d . 1
H H7A -0.0566 0.3270 1.3049 0.039 Uiso calc R 1
C C8 -0.2863(2) -0.0519(2) 0.9536(2) 0.0296(4) Uani d . 1
C C9 -0.1553(2) 0.1336(2) 1.0673(2) 0.0273(4) Uani d . 1
C C10 0.0821(2) 0.3167(2) 0.8158(2) 0.0287(4) Uani d . 1

loop_
_atom_site_aniso_label
_atom_site_aniso_U_11
_atom_site_aniso_U_22
_atom_site_aniso_U_33
_atom_site_aniso_U_12
_atom_site_aniso_U_13
_atom_site_aniso_U_23
Cl1 0.0301(2) 0.0377(3) 0.0349(3) 0.0096(2) 0.00931(19) 0.0154(2)
O1 0.0363(7) 0.0382(7) 0.0337(7) 0.0126(6) 0.0175(6) 0.0157(6)
N1 0.0237(7) 0.0238(7) 0.0284(8) 0.0079(6) 0.0078(6) 0.0096(6)
C1 0.0276(8) 0.0276(9) 0.0305(10) 0.0139(8) 0.0103(8) 0.0141(8)
O2 0.0383(7) 0.0297(7) 0.0376(8) 0.0074(6) 0.0173(6) 0.0129(6)
C2 0.0339(10) 0.0309(10) 0.0302(10) 0.0123(8) 0.0111(8) 0.0099(8)
O3 0.0398(9) 0.0652(11) 0.0541(10) 0.0245(8) 0.0255(8) 0.0384(9)
C3 0.0328(9) 0.0254(9) 0.0368(11) 0.0086(8) 0.0096(8) 0.0081(8)
C4 0.0276(9) 0.0290(10) 0.0460(12) 0.0094(8) 0.0122(8) 0.0196(9)
C5 0.0293(9) 0.0441(12) 0.0499(13) 0.0148(9) 0.0177(9) 0.0295(10)
C6 0.0302(9) 0.0482(12) 0.0350(11) 0.0167(9) 0.0128(8) 0.0210(9)
C7 0.0256(9) 0.0341(10) 0.0316(10) 0.0100(8) 0.0082(8) 0.0123(8)
C8 0.0243(8) 0.0286(9) 0.0359(10) 0.0128(8) 0.0091(8) 0.0146(8)
C9 0.0212(8) 0.0290(9) 0.0331(10) 0.0115(7) 0.0085(7) 0.0164(8)
C10 0.0279(9) 0.0309(10) 0.0309(10) 0.0154(8) 0.0108(8) 0.0155(8)

loop_
_atom_type_symbol
_atom_type_description
_atom_type_scat_dispersion_real
_atom_type_scat_dispersion_imag
_atom_type_scat_source
C C 0.0033 0.0016 'International Tables Vol C Tables 4.2.6.8 and 6.1.1.4'
H H 0.0000 0.0000 'International Tables Vol C Tables 4.2.6.8 and 6.1.1.4'
N N 0.0061 0.0033 'International Tables Vol C Tables 4.2.6.8 and 6.1.1.4'
O O 0.0106 0.0060 'International Tables Vol C Tables 4.2.6.8 and 6.1.1.4'
Cl Cl 0.1484 0.1585 'International Tables Vol C Tables 4.2.6.8 and 6.1.1.4'

loop_
_geom_angle_atom_site_label_1
_geom_angle_atom_site_label_2
_geom_angle_atom_site_label_3
_geom_angle
C10 O1 H1 109.5
C1 N1 C9 123.70(15)
C1 N1 H1A 118.2
C9 N1 H1A 118.2
N1 C1 C2 120.52(16)
N1 C1 C10 116.07(15)
C2 C1 C10 123.38(17)
C3 C2 C1 118.40(17)
C3 C2 H2A 120.8
C1 C2 H2A 120.8
H1W O3 H2W 114(2)
C2 C3 C8 121.67(16)
C2 C3 H3A 119.2
C8 C3 H3A 119.2
C5 C4 C8 120.34(17)
C5 C4 H4A 119.8
C8 C4 H4A 119.8
C4 C5 C6 120.94(17)
C4 C5 H5A 119.5
C6 C5 H5A 119.5
C7 C6 C5 120.72(18)
C7 C6 H6A 119.6
C5 C6 H6A 119.6
C6 C7 C9 119.04(17)
C6 C7 H7A 120.5
C9 C7 H7A 120.5
C3 C8 C4 123.77(16)
C3 C8 C9 118.36(16)
C4 C8 C9 117.86(17)
N1 C9 C7 121.60(15)
N1 C9 C8 117.31(16)
C7 C9 C8 121.09(16)
O2 C10 O1 127.67(16)
O2 C10 C1 120.79(16)
O1 C10 C1 111.52(15)

loop_
_geom_bond_atom_site_label_1
_geom_bond_atom_site_label_2
_geom_bond_distance
O1 C10 1.315(2)
O1 H1 0.8400
N1 C1 1.335(2)
N1 C9 1.376(2)
N1 H1A 0.8800
C1 C2 1.402(3)
C1 C10 1.507(3)
O2 C10 1.213(2)
C2 C3 1.373(3)
C2 H2A 0.9500
O3 H1W 0.81(3)
O3 H2W 0.91(3)
C3 C8 1.407(3)
C3 H3A 0.9500
C4 C5 1.363(3)
C4 C8 1.420(3)
C4 H4A 0.9500
C5 C6 1.426(3)
C5 H5A 0.9500
C6 C7 1.368(3)
C6 H6A 0.9500
C7 C9 1.409(2)
C7 H7A 0.9500
C8 C9 1.433(3)

loop_
_geom_hbond_atom_site_label_D
_geom_hbond_atom_site_label_H
_geom_hbond_atom_site_label_A
_geom_hbond_site_symmetry_A
_geom_hbond_distance_DH
_geom_hbond_distance_HA
_geom_hbond_distance_DA
_geom_hbond_angle_DHA
N1 H1A Cl1 1_556 0.88 2.43 3.256(3) 157.1
O3 H1W Cl1 1 0.81(3) 2.30(3) 3.105(2) 175(2)
O1 H1 O3 1 0.84 1.69 2.521(2) 172.6
O3 H2W Cl1 2_666 0.91(3) 2.20(3) 3.101(2) 170(2)

loop_
_geom_torsion_atom_site_label_1
_geom_torsion_atom_site_label_2
_geom_torsion_atom_site_label_3
_geom_torsion_atom_site_label_4
_geom_torsion
C9 N1 C1 C2 -0.5(3)
C9 N1 C1 C10 -178.60(15)
N1 C1 C2 C3 -0.3(3)
C10 C1 C2 C3 177.64(17)
C1 C2 C3 C8 -0.2(3)
C8 C4 C5 C6 -0.1(3)
C4 C5 C6 C7 -0.2(3)
C5 C6 C7 C9 -0.1(3)
C2 C3 C8 C4 -179.91(18)
C2 C3 C8 C9 1.4(3)
C5 C4 C8 C3 -177.91(18)
C5 C4 C8 C9 0.8(3)
C1 N1 C9 C7 -178.01(17)
C1 N1 C9 C8 1.7(2)
C6 C7 C9 N1 -179.48(17)
C6 C7 C9 C8 0.8(3)
C3 C8 C9 N1 -2.1(2)
C4 C8 C9 N1 179.14(15)
C3 C8 C9 C7 177.63(17)
C4 C8 C9 C7 -1.1(3)
N1 C1 C10 O2 -5.2(3)
C2 C1 C10 O2 176.74(18)
N1 C1 C10 O1 173.52(15)
C2 C1 C10 O1 -4.5(3)

loop_
_cod_related_entry_id
_cod_related_entry_database
_cod_related_entry_code
1 ChemSpider 21125053
